data_7015175
loop_
_publ_author_name
'Coetzee, Jacorien'
'Cronje, Stephanie'
'Dobrza\'nska, Liliana'
'Raubenheimer, Helgard G.'
'Joon\'e, Gisela'
'Nell, Margo J.'
'Hoppe, Heinrich C.'

_publ_section_title
;
 Novel N-heterocyclic ylideneamine gold(I) complexes: synthesis,
 characterisation and screening for antitumour and antimalarial
 activity.
;
_journal_issue 7
_journal_name_full 'Dalton transactions (Cambridge, England : 2003)'
_journal_page_first 1471
_journal_page_last 1483
_journal_paper_doi 10.1039/c0dt01312a
_journal_volume 40
_journal_year 2011
_chemical_formula_moiety 'C5 H8 N2 S'
_chemical_formula_sum 'C5 H8 N2 S'
_chemical_formula_weight 128.19
_chemical_melting_point '46-48 ^o^C'
_chemical_name_common work
_chemical_name_systematic
;
?
;
_space_group_IT_number 2
_symmetry_cell_setting triclinic
_symmetry_space_group_name_Hall '-P 1'
_symmetry_space_group_name_H-M 'P -1'
_atom_sites_solution_hydrogens geom
_atom_sites_solution_primary direct
_atom_sites_solution_secondary difmap
_audit_creation_method SHELXL-97
_cell_angle_alpha 108.286(3)
_cell_angle_beta 101.346(3)
_cell_angle_gamma 91.652(3)
_cell_formula_units_Z 8
_cell_length_a 6.9494(14)
_cell_length_b 13.498(3)
_cell_length_c 14.301(3)
_cell_measurement_reflns_used 1620
_cell_measurement_temperature 100(2)
_cell_measurement_theta_max 25.652
_cell_measurement_theta_min 2.5515
_cell_volume 1242.9(5)
_computing_cell_refinement 'SAINT (Bruker, 2003)'
_computing_data_collection 'SMART (Bruker, 2003)'
_computing_data_reduction SAINT
_computing_molecular_graphics 'X-Seed (Barbour, 2003)'
_computing_structure_refinement 'SHELXL-97 (Sheldrick, 2008)'
_computing_structure_solution 'SHELXS-97 (Sheldrick, 2008)'
_diffrn_ambient_temperature 100(2)
_diffrn_measured_fraction_theta_full 0.980
_diffrn_measured_fraction_theta_max 0.976
_diffrn_measurement_device_type 'Bruker APEX CCD area-detector'
_diffrn_measurement_method \w
_diffrn_radiation_monochromator graphite
_diffrn_radiation_source 'fine-focus sealed tube'
_diffrn_radiation_type MoK\a
_diffrn_radiation_wavelength 0.71073
_diffrn_reflns_av_R_equivalents 0.0467
_diffrn_reflns_av_sigmaI/netI 0.0968
_diffrn_reflns_limit_h_max 8
_diffrn_reflns_limit_h_min -8
_diffrn_reflns_limit_k_max 16
_diffrn_reflns_limit_k_min -16
_diffrn_reflns_limit_l_max 7
_diffrn_reflns_limit_l_min -17
_diffrn_reflns_number 6852
_diffrn_reflns_theta_full 25.50
_diffrn_reflns_theta_max 25.69
_diffrn_reflns_theta_min 1.60
_exptl_absorpt_coefficient_mu 0.408
_exptl_absorpt_correction_T_max 0.9799
_exptl_absorpt_correction_T_min 0.8874
_exptl_absorpt_correction_type multi-scan
_exptl_absorpt_process_details 'SADABS (Sheldrick, 1997)'
_exptl_crystal_colour colorless
_exptl_crystal_density_diffrn 1.370
_exptl_crystal_density_method 'not measured'
_exptl_crystal_description block
_exptl_crystal_F_000 544
_exptl_crystal_size_max 0.30
_exptl_crystal_size_mid 0.10
_exptl_crystal_size_min 0.05
_refine_diff_density_max 0.433
_refine_diff_density_min -0.274
_refine_diff_density_rms 0.067
_refine_ls_extinction_method none
_refine_ls_goodness_of_fit_ref 0.880
_refine_ls_hydrogen_treatment constr
_refine_ls_matrix_type full
_refine_ls_number_parameters 301
_refine_ls_number_reflns 4625
_refine_ls_number_restraints 0
_refine_ls_restrained_S_all 0.880
_refine_ls_R_factor_all 0.0774
_refine_ls_R_factor_gt 0.0457
_refine_ls_shift/su_max 0.002
_refine_ls_shift/su_mean 0.000
_refine_ls_structure_factor_coef Fsqd
_refine_ls_weighting_details 'calc w=1/[\s^2^(Fo^2^)+(0.0265P)^2^] where P=(Fo^2^+2Fc^2^)/3'
_refine_ls_weighting_scheme calc
_refine_ls_wR_factor_gt 0.0807
_refine_ls_wR_factor_ref 0.0886
_reflns_number_gt 3101
_reflns_number_total 4625
_reflns_threshold_expression >2sigma(I)
_cod_data_source_file c0dt01312a.txt
_cod_data_source_block II
_cod_original_cell_volume 1242.9(4)
_cod_original_sg_symbol_H-M P-1
_cod_database_code 7015175

loop_
_symmetry_equiv_pos_as_xyz
'x, y, z'
'-x, -y, -z'

loop_
_atom_site_label
_atom_site_type_symbol
_atom_site_fract_x
_atom_site_fract_y
_atom_site_fract_z
_atom_site_U_iso_or_equiv
_atom_site_adp_type
_atom_site_occupancy
_atom_site_symmetry_multiplicity
_atom_site_calc_flag
_atom_site_refinement_flags
_atom_site_disorder_assembly
_atom_site_disorder_group
S1 S 0.28681(11) -0.12126(6) 1.05834(6) 0.01761(19) Uani 1 1 d . . .
N1 N 0.2697(3) 0.05823(17) 1.03296(17) 0.0147(5) Uani 1 1 d . . .
C1 C 0.3141(4) 0.0180(2) 1.1108(2) 0.0150(7) Uani 1 1 d . . .
S2 S 0.17573(11) 0.29950(6) 0.83201(6) 0.0205(2) Uani 1 1 d . . .
N2 N 0.3658(4) 0.07499(18) 1.20362(18) 0.0179(6) Uani 1 1 d . . .
H8 H 0.3852 0.0395 1.2368 0.022 Uiso 1 1 calc R . .
C2 C 0.2151(4) -0.0160(2) 0.9362(2) 0.0164(7) Uani 1 1 d . . .
S3 S 0.90125(11) 0.70773(6) 0.68916(6) 0.01976(19) Uani 1 1 d . . .
N3 N 0.0479(3) 0.47984(18) 0.87299(18) 0.0177(6) Uani 1 1 d . . .
C3 C 0.2173(4) -0.1143(2) 0.9369(2) 0.0180(7) Uani 1 1 d . . .
H1 H 0.1846 -0.1740 0.8777 0.022 Uiso 1 1 calc R . .
S4 S 0.32297(11) 0.18618(6) 0.56989(6) 0.02025(19) Uani 1 1 d . . .
N4 N -0.2060(3) 0.34876(19) 0.8381(2) 0.0229(6) Uani 1 1 d . . .
H16 H -0.2234 0.2885 0.8177 0.028 Uiso 1 1 calc R . .
C4 C 0.2796(4) 0.1714(2) 1.0561(2) 0.0188(7) Uani 1 1 d . . .
H2 H 0.1854 0.1999 1.0981 0.028 Uiso 1 1 calc R . .
H4 H 0.2469 0.1881 0.9933 0.028 Uiso 1 1 calc R . .
H3 H 0.4133 0.2025 1.0926 0.028 Uiso 1 1 calc R . .
N5 N 0.6854(3) 0.53424(18) 0.63639(18) 0.0192(6) Uani 1 1 d . . .
C5 C 0.1631(4) 0.0174(2) 0.8451(2) 0.0196(7) Uani 1 1 d . . .
H7 H 0.1242 -0.0447 0.7848 0.029 Uiso 1 1 calc R . .
H6 H 0.2775 0.0575 0.8395 0.029 Uiso 1 1 calc R . .
H5 H 0.0532 0.0612 0.8512 0.029 Uiso 1 1 calc R . .
N6 N 0.5072(3) 0.67740(18) 0.69110(19) 0.0199(6) Uani 1 1 d . . .
H24 H 0.5256 0.7375 0.7146 0.024 Uiso 1 1 calc R . .
C6 C -0.0250(4) 0.3771(2) 0.8469(2) 0.0170(7) Uani 1 1 d . . .
N7 N 0.6608(3) 0.11630(18) 0.58032(18) 0.0160(6) Uani 1 1 d . . .
C7 C 0.2498(4) 0.4975(2) 0.8787(2) 0.0176(7) Uani 1 1 d . . .
N8 N 0.5358(4) 0.1230(2) 0.72179(19) 0.0226(6) Uani 1 1 d . . .
H32 H 0.4438 0.1392 0.7432 0.027 Uiso 1 1 calc R . .
C8 C 0.3401(4) 0.4103(2) 0.8592(2) 0.0213(7) Uani 1 1 d . . .
H9 H 0.4770 0.4083 0.8599 0.026 Uiso 1 1 calc R . .
C9 C -0.0869(4) 0.5618(2) 0.8912(2) 0.0250(8) Uani 1 1 d . . .
H12 H -0.1741 0.5582 0.8271 0.037 Uiso 1 1 calc R . .
H11 H -0.0107 0.6306 0.9211 0.037 Uiso 1 1 calc R . .
H10 H -0.1663 0.5513 0.9374 0.037 Uiso 1 1 calc R . .
C10 C 0.3425(4) 0.6061(2) 0.9054(2) 0.0260(8) Uani 1 1 d . . .
H15 H 0.4834 0.6044 0.9054 0.039 Uiso 1 1 calc R . .
H14 H 0.3257 0.6476 0.9725 0.039 Uiso 1 1 calc R . .
H13 H 0.2795 0.6379 0.8557 0.039 Uiso 1 1 calc R . .
C11 C 0.6668(4) 0.6400(2) 0.6735(2) 0.0164(7) Uani 1 1 d . . .
C12 C 0.8735(4) 0.5066(2) 0.6240(2) 0.0197(7) Uani 1 1 d . . .
C13 C 1.0052(4) 0.5896(2) 0.6480(2) 0.0208(7) Uani 1 1 d . . .
H17 H 1.1393 0.5849 0.6434 0.025 Uiso 1 1 calc R . .
C14 C 0.5161(4) 0.4594(2) 0.6190(2) 0.0286(8) Uani 1 1 d . . .
H18 H 0.4063 0.4723 0.5710 0.043 Uiso 1 1 calc R . .
H19 H 0.4765 0.4676 0.6829 0.043 Uiso 1 1 calc R . .
H20 H 0.5517 0.3879 0.5913 0.043 Uiso 1 1 calc R . .
C15 C 0.9092(5) 0.3940(2) 0.5871(2) 0.0279(8) Uani 1 1 d . . .
H23 H 1.0465 0.3886 0.5804 0.042 Uiso 1 1 calc R . .
H22 H 0.8210 0.3594 0.5213 0.042 Uiso 1 1 calc R . .
H21 H 0.8837 0.3600 0.6354 0.042 Uiso 1 1 calc R . .
C16 C 0.5181(4) 0.1376(2) 0.6365(2) 0.0167(7) Uani 1 1 d . . .
C17 C 0.6184(4) 0.1361(2) 0.4889(2) 0.0177(7) Uani 1 1 d . . .
C18 C 0.4442(4) 0.1732(2) 0.4712(2) 0.0200(7) Uani 1 1 d . . .
H25 H 0.3923 0.1904 0.4122 0.024 Uiso 1 1 calc R . .
C19 C 0.8431(4) 0.0785(2) 0.6205(2) 0.0235(7) Uani 1 1 d . . .
H26 H 0.9226 0.1357 0.6769 0.035 Uiso 1 1 calc R . .
H28 H 0.9175 0.0539 0.5674 0.035 Uiso 1 1 calc R . .
H27 H 0.8115 0.0206 0.6442 0.035 Uiso 1 1 calc R . .
C20 C 0.7629(4) 0.1171(2) 0.4215(2) 0.0216(7) Uani 1 1 d . . .
H31 H 0.7116 0.1381 0.3624 0.032 Uiso 1 1 calc R . .
H30 H 0.7829 0.0424 0.3996 0.032 Uiso 1 1 calc R . .
H29 H 0.8889 0.1583 0.4585 0.032 Uiso 1 1 calc R . .

loop_
_atom_site_aniso_label
_atom_site_aniso_U_11
_atom_site_aniso_U_22
_atom_site_aniso_U_33
_atom_site_aniso_U_23
_atom_site_aniso_U_13
_atom_site_aniso_U_12
S1 0.0204(4) 0.0140(4) 0.0186(4) 0.0048(3) 0.0055(3) 0.0024(3)
N1 0.0171(13) 0.0128(13) 0.0152(14) 0.0043(11) 0.0058(11) 0.0031(10)
C1 0.0105(15) 0.0156(16) 0.0212(17) 0.0055(13) 0.0090(13) 0.0028(12)
S2 0.0203(4) 0.0153(4) 0.0273(5) 0.0065(4) 0.0083(4) 0.0053(3)
N2 0.0230(15) 0.0171(13) 0.0163(14) 0.0079(11) 0.0058(12) 0.0050(11)
C2 0.0105(15) 0.0176(16) 0.0209(17) 0.0034(14) 0.0076(13) 0.0027(12)
S3 0.0181(4) 0.0180(4) 0.0233(5) 0.0074(4) 0.0041(3) 0.0006(3)
N3 0.0184(14) 0.0151(13) 0.0209(15) 0.0059(11) 0.0064(11) 0.0071(10)
C3 0.0170(16) 0.0205(17) 0.0132(16) 0.0009(13) 0.0033(13) 0.0013(13)
S4 0.0169(4) 0.0239(4) 0.0243(5) 0.0119(4) 0.0074(3) 0.0053(3)
N4 0.0191(15) 0.0206(14) 0.0297(17) 0.0078(14) 0.0075(12) -0.0002(11)
C4 0.0243(18) 0.0156(16) 0.0188(18) 0.0075(14) 0.0064(14) 0.0054(13)
N5 0.0191(14) 0.0161(14) 0.0229(15) 0.0062(12) 0.0059(11) -0.0002(11)
C5 0.0168(16) 0.0231(17) 0.0197(18) 0.0061(14) 0.0068(13) 0.0036(13)
N6 0.0201(14) 0.0174(14) 0.0223(15) 0.0059(13) 0.0054(12) 0.0035(11)
C6 0.0188(17) 0.0181(16) 0.0167(17) 0.0081(14) 0.0052(13) 0.0051(13)
N7 0.0137(13) 0.0184(14) 0.0182(14) 0.0082(11) 0.0045(11) 0.0043(10)
C7 0.0181(16) 0.0194(17) 0.0176(17) 0.0066(14) 0.0082(13) 0.0025(13)
N8 0.0267(16) 0.0224(15) 0.0222(16) 0.0095(12) 0.0091(12) 0.0041(12)
C8 0.0147(16) 0.0212(17) 0.0286(19) 0.0082(15) 0.0062(14) 0.0010(13)
C9 0.0253(19) 0.0216(17) 0.031(2) 0.0097(15) 0.0087(15) 0.0103(14)
C10 0.0230(18) 0.0236(18) 0.031(2) 0.0099(16) 0.0041(15) 0.0028(14)
C11 0.0181(16) 0.0173(16) 0.0144(16) 0.0078(13) 0.0010(13) -0.0020(13)
C12 0.0243(18) 0.0207(17) 0.0160(17) 0.0066(14) 0.0069(14) 0.0089(14)
C13 0.0215(17) 0.0229(17) 0.0214(18) 0.0098(14) 0.0070(14) 0.0094(14)
C14 0.0282(19) 0.0190(17) 0.036(2) 0.0055(16) 0.0066(16) -0.0031(14)
C15 0.034(2) 0.0232(18) 0.030(2) 0.0074(16) 0.0144(16) 0.0121(15)
C16 0.0176(16) 0.0135(16) 0.0197(18) 0.0057(13) 0.0053(13) 0.0002(13)
C17 0.0191(17) 0.0145(16) 0.0157(17) 0.0017(13) 0.0013(13) -0.0024(13)
C18 0.0180(17) 0.0272(18) 0.0168(17) 0.0106(14) 0.0027(13) 0.0039(14)
C19 0.0205(17) 0.0235(17) 0.0277(19) 0.0096(15) 0.0053(14) 0.0079(13)
C20 0.0205(17) 0.0232(18) 0.0222(18) 0.0073(15) 0.0072(14) 0.0023(14)

loop_
_atom_type_symbol
_atom_type_description
_atom_type_scat_dispersion_real
_atom_type_scat_dispersion_imag
_atom_type_scat_source
C C 0.0033 0.0016 'International Tables Vol C Tables 4.2.6.8 and 6.1.1.4'
H H 0.0000 0.0000 'International Tables Vol C Tables 4.2.6.8 and 6.1.1.4'
N N 0.0061 0.0033 'International Tables Vol C Tables 4.2.6.8 and 6.1.1.4'
S S 0.1246 0.1234 'International Tables Vol C Tables 4.2.6.8 and 6.1.1.4'

loop_
_geom_angle_atom_site_label_1
_geom_angle_atom_site_label_2
_geom_angle_atom_site_label_3
_geom_angle
_geom_angle_site_symmetry_1
_geom_angle_site_symmetry_3
_geom_angle_publ_flag
C3 S1 C1 90.96(14) . . ?
C1 N1 C2 115.5(2) . . ?
C1 N1 C4 118.9(2) . . ?
C2 N1 C4 125.6(2) . . ?
N2 C1 N1 123.5(3) . . ?
N2 C1 S1 128.5(2) . . ?
N1 C1 S1 108.0(2) . . ?
C8 S2 C6 91.64(14) . . ?
C1 N2 H8 109.5 . . ?
C3 C2 N1 113.0(3) . . ?
C3 C2 C5 126.1(3) . . ?
N1 C2 C5 120.9(3) . . ?
C13 S3 C11 91.48(14) . . ?
C6 N3 C7 115.9(2) . . ?
C6 N3 C9 119.1(2) . . ?
C7 N3 C9 124.9(2) . . ?
C2 C3 S1 112.4(2) . . ?
C2 C3 H1 123.8 . . ?
S1 C3 H1 123.8 . . ?
C18 S4 C16 91.57(14) . . ?
C6 N4 H16 109.5 . . ?
N1 C4 H2 109.5 . . ?
N1 C4 H4 109.5 . . ?
H2 C4 H4 109.5 . . ?
N1 C4 H3 109.5 . . ?
H2 C4 H3 109.5 . . ?
H4 C4 H3 109.5 . . ?
C11 N5 C12 116.2(2) . . ?
C11 N5 C14 119.3(2) . . ?
C12 N5 C14 124.5(2) . . ?
C2 C5 H7 109.5 . . ?
C2 C5 H6 109.5 . . ?
H7 C5 H6 109.5 . . ?
C2 C5 H5 109.5 . . ?
H7 C5 H5 109.5 . . ?
H6 C5 H5 109.5 . . ?
C11 N6 H24 109.5 . . ?
N4 C6 N3 123.1(3) . . ?
N4 C6 S2 129.4(2) . . ?
N3 C6 S2 107.5(2) . . ?
C16 N7 C17 115.6(2) . . ?
C16 N7 C19 119.1(2) . . ?
C17 N7 C19 125.3(2) . . ?
C8 C7 N3 113.4(3) . . ?
C8 C7 C10 126.6(3) . . ?
N3 C7 C10 120.0(2) . . ?
C16 N8 H32 109.5 . . ?
C7 C8 S2 111.5(2) . . ?
C7 C8 H9 124.2 . . ?
S2 C8 H9 124.2 . . ?
N3 C9 H12 109.5 . . ?
N3 C9 H11 109.5 . . ?
H12 C9 H11 109.5 . . ?
N3 C9 H10 109.5 . . ?
H12 C9 H10 109.5 . . ?
H11 C9 H10 109.5 . . ?
C7 C10 H15 109.5 . . ?
C7 C10 H14 109.5 . . ?
H15 C10 H14 109.5 . . ?
C7 C10 H13 109.5 . . ?
H15 C10 H13 109.5 . . ?
H14 C10 H13 109.5 . . ?
N6 C11 N5 123.7(3) . . ?
N6 C11 S3 128.9(2) . . ?
N5 C11 S3 107.3(2) . . ?
C13 C12 N5 113.0(3) . . ?
C13 C12 C15 127.0(3) . . ?
N5 C12 C15 120.0(3) . . ?
C12 C13 S3 111.9(2) . . ?
C12 C13 H17 124.0 . . ?
S3 C13 H17 124.0 . . ?
N5 C14 H18 109.5 . . ?
N5 C14 H19 109.5 . . ?
H18 C14 H19 109.5 . . ?
N5 C14 H20 109.5 . . ?
H18 C14 H20 109.5 . . ?
H19 C14 H20 109.5 . . ?
C12 C15 H23 109.5 . . ?
C12 C15 H22 109.5 . . ?
H23 C15 H22 109.5 . . ?
C12 C15 H21 109.5 . . ?
H23 C15 H21 109.5 . . ?
H22 C15 H21 109.5 . . ?
N8 C16 N7 122.8(3) . . ?
N8 C16 S4 129.3(2) . . ?
N7 C16 S4 107.9(2) . . ?
C18 C17 N7 113.3(3) . . ?
C18 C17 C20 126.0(3) . . ?
N7 C17 C20 120.6(2) . . ?
C17 C18 S4 111.6(2) . . ?
C17 C18 H25 124.2 . . ?
S4 C18 H25 124.2 . . ?
N7 C19 H26 109.5 . . ?
N7 C19 H28 109.5 . . ?
H26 C19 H28 109.5 . . ?
N7 C19 H27 109.5 . . ?
H26 C19 H27 109.5 . . ?
H28 C19 H27 109.5 . . ?
C17 C20 H31 109.5 . . ?
C17 C20 H30 109.5 . . ?
H31 C20 H30 109.5 . . ?
C17 C20 H29 109.5 . . ?
H31 C20 H29 109.5 . . ?
H30 C20 H29 109.5 . . ?

loop_
_geom_bond_atom_site_label_1
_geom_bond_atom_site_label_2
_geom_bond_distance
_geom_bond_site_symmetry_2
_geom_bond_publ_flag
S1 C3 1.742(3) . ?
S1 C1 1.781(3) . ?
N1 C1 1.372(4) . ?
N1 C2 1.401(3) . ?
N1 C4 1.455(3) . ?
C1 N2 1.280(3) . ?
S2 C8 1.748(3) . ?
S2 C6 1.775(3) . ?
N2 H8 0.7700 . ?
C2 C3 1.329(4) . ?
C2 C5 1.491(4) . ?
S3 C13 1.748(3) . ?
S3 C11 1.784(3) . ?
N3 C6 1.371(4) . ?
N3 C7 1.398(4) . ?
N3 C9 1.464(3) . ?
C3 H1 0.9500 . ?
S4 C18 1.747(3) . ?
S4 C16 1.764(3) . ?
N4 C6 1.274(3) . ?
N4 H16 0.7700 . ?
C4 H2 0.9800 . ?
C4 H4 0.9800 . ?
C4 H3 0.9800 . ?
N5 C11 1.378(3) . ?
N5 C12 1.399(4) . ?
N5 C14 1.458(4) . ?
C5 H7 0.9800 . ?
C5 H6 0.9800 . ?
C5 H5 0.9800 . ?
N6 C11 1.269(3) . ?
N6 H24 0.7700 . ?
N7 C16 1.377(4) . ?
N7 C17 1.393(4) . ?
N7 C19 1.460(3) . ?
C7 C8 1.328(4) . ?
C7 C10 1.485(4) . ?
N8 C16 1.278(4) . ?
N8 H32 0.7700 . ?
C8 H9 0.9500 . ?
C9 H12 0.9800 . ?
C9 H11 0.9800 . ?
C9 H10 0.9800 . ?
C10 H15 0.9800 . ?
C10 H14 0.9800 . ?
C10 H13 0.9800 . ?
C12 C13 1.336(4) . ?
C12 C15 1.491(4) . ?
C13 H17 0.9500 . ?
C14 H18 0.9800 . ?
C14 H19 0.9800 . ?
C14 H20 0.9800 . ?
C15 H23 0.9800 . ?
C15 H22 0.9800 . ?
C15 H21 0.9800 . ?
C17 C18 1.332(4) . ?
C17 C20 1.498(4) . ?
C18 H25 0.9500 . ?
C19 H26 0.9800 . ?
C19 H28 0.9800 . ?
C19 H27 0.9800 . ?
C20 H31 0.9800 . ?
C20 H30 0.9800 . ?
C20 H29 0.9800 . ?

loop_
_geom_torsion_atom_site_label_1
_geom_torsion_atom_site_label_2
_geom_torsion_atom_site_label_3
_geom_torsion_atom_site_label_4
_geom_torsion
_geom_torsion_site_symmetry_1
_geom_torsion_site_symmetry_2
_geom_torsion_site_symmetry_3
_geom_torsion_site_symmetry_4
_geom_torsion_publ_flag
C2 N1 C1 N2 -179.7(3) . . . . ?
C4 N1 C1 N2 -0.6(4) . . . . ?
C2 N1 C1 S1 0.4(3) . . . . ?
C4 N1 C1 S1 179.59(19) . . . . ?
C3 S1 C1 N2 179.9(3) . . . . ?
C3 S1 C1 N1 -0.2(2) . . . . ?
C1 N1 C2 C3 -0.4(3) . . . . ?
C4 N1 C2 C3 -179.5(3) . . . . ?
C1 N1 C2 C5 180.0(2) . . . . ?
C4 N1 C2 C5 0.9(4) . . . . ?
N1 C2 C3 S1 0.2(3) . . . . ?
C5 C2 C3 S1 179.8(2) . . . . ?
C1 S1 C3 C2 0.0(2) . . . . ?
C7 N3 C6 N4 -179.6(3) . . . . ?
C9 N3 C6 N4 -0.5(4) . . . . ?
C7 N3 C6 S2 1.5(3) . . . . ?
C9 N3 C6 S2 -179.4(2) . . . . ?
C8 S2 C6 N4 180.0(3) . . . . ?
C8 S2 C6 N3 -1.2(2) . . . . ?
C6 N3 C7 C8 -1.1(4) . . . . ?
C9 N3 C7 C8 179.8(3) . . . . ?
C6 N3 C7 C10 179.4(3) . . . . ?
C9 N3 C7 C10 0.3(4) . . . . ?
N3 C7 C8 S2 0.1(3) . . . . ?
C10 C7 C8 S2 179.6(2) . . . . ?
C6 S2 C8 C7 0.7(2) . . . . ?
C12 N5 C11 N6 -178.3(3) . . . . ?
C14 N5 C11 N6 -2.2(4) . . . . ?
C12 N5 C11 S3 2.1(3) . . . . ?
C14 N5 C11 S3 178.2(2) . . . . ?
C13 S3 C11 N6 179.0(3) . . . . ?
C13 S3 C11 N5 -1.4(2) . . . . ?
C11 N5 C12 C13 -1.8(4) . . . . ?
C14 N5 C12 C13 -177.8(3) . . . . ?
C11 N5 C12 C15 178.2(3) . . . . ?
C14 N5 C12 C15 2.2(4) . . . . ?
N5 C12 C13 S3 0.6(3) . . . . ?
C15 C12 C13 S3 -179.4(3) . . . . ?
C11 S3 C13 C12 0.4(2) . . . . ?
C17 N7 C16 N8 179.7(3) . . . . ?
C19 N7 C16 N8 -2.0(4) . . . . ?
C17 N7 C16 S4 -0.6(3) . . . . ?
C19 N7 C16 S4 177.72(19) . . . . ?
C18 S4 C16 N8 -179.7(3) . . . . ?
C18 S4 C16 N7 0.7(2) . . . . ?
C16 N7 C17 C18 0.1(4) . . . . ?
C19 N7 C17 C18 -178.0(3) . . . . ?
C16 N7 C17 C20 179.4(2) . . . . ?
C19 N7 C17 C20 1.2(4) . . . . ?
N7 C17 C18 S4 0.4(3) . . . . ?
C20 C17 C18 S4 -178.8(2) . . . . ?
C16 S4 C18 C17 -0.6(2) . . . . ?
